data_4126335
loop_
_publ_author_name
'Zhang, Xiaolei'
'Zheng, Hongning'
'Li, Jie'
'Xu, Fei'
'Zhao, Jing'
'Yan, Hong'

_publ_section_title
;
 Selective Catalytic B-H Arylation of o-Carboanyl Aldehydes by a Transient
 Directing Strategy.
;
_journal_name_full 'Journal of the American Chemical Society'
_journal_paper_doi 10.1021/jacs.7b07160
_journal_year 2017
_chemical_formula_sum 'C15 H21 B10 N O'
_chemical_formula_weight 339.43
_chemical_name_systematic
; 
 ? 
;
_space_group_IT_number 2
_symmetry_cell_setting triclinic
_symmetry_space_group_name_Hall '-P 1'
_symmetry_space_group_name_H-M 'P -1'
_atom_sites_solution_hydrogens geom
_atom_sites_solution_primary direct
_atom_sites_solution_secondary difmap
_audit_creation_method SHELXL-97
_cell_angle_alpha 77.528(3)
_cell_angle_beta 85.635(4)
_cell_angle_gamma 89.070(3)
_cell_formula_units_Z 2
_cell_length_a 7.3920(7)
_cell_length_b 10.1949(10)
_cell_length_c 12.2910(12)
_cell_measurement_reflns_used 3547
_cell_measurement_temperature 293(2)
_cell_measurement_theta_max 26.00
_cell_measurement_theta_min 0.968
_cell_volume 901.78(15)
_computing_structure_refinement 'SHELXL-97 (Sheldrick, 1997)'
_computing_structure_solution 'SHELXS-97 (Sheldrick, 1990)'
_diffrn_ambient_temperature 293(2)
_diffrn_measured_fraction_theta_full 0.986
_diffrn_measured_fraction_theta_max 0.986
_diffrn_measurement_device_type 'CCD area detector'
_diffrn_measurement_method 'phi and omega scans'
_diffrn_radiation_monochromator graphite
_diffrn_radiation_source 'fine-focus sealed tube'
_diffrn_radiation_type MoK\a
_diffrn_radiation_wavelength 0.71073
_diffrn_reflns_av_R_equivalents 0.0343
_diffrn_reflns_av_sigmaI/netI 0.0214
_diffrn_reflns_limit_h_max 9
_diffrn_reflns_limit_h_min -9
_diffrn_reflns_limit_k_max 12
_diffrn_reflns_limit_k_min -12
_diffrn_reflns_limit_l_max 15
_diffrn_reflns_limit_l_min -15
_diffrn_reflns_number 22520
_diffrn_reflns_theta_full 26.00
_diffrn_reflns_theta_max 26.00
_diffrn_reflns_theta_min 3.14
_exptl_absorpt_coefficient_mu 0.067
_exptl_crystal_density_diffrn 1.250
_exptl_crystal_density_method 'not measured'
_exptl_crystal_description block
_exptl_crystal_F_000 352
_refine_diff_density_max 0.385
_refine_diff_density_min -0.322
_refine_diff_density_rms 0.082
_refine_ls_extinction_method none
_refine_ls_goodness_of_fit_ref 1.151
_refine_ls_hydrogen_treatment mixed
_refine_ls_matrix_type full
_refine_ls_number_parameters 245
_refine_ls_number_reflns 3496
_refine_ls_number_restraints 0
_refine_ls_restrained_S_all 1.151
_refine_ls_R_factor_all 0.0763
_refine_ls_R_factor_gt 0.0733
_refine_ls_shift/su_max 0.000
_refine_ls_shift/su_mean 0.000
_refine_ls_structure_factor_coef Fsqd
_refine_ls_weighting_details 'calc w=1/[\s^2^(Fo^2^)+(0.0000P)^2^+3.8631P] where P=(Fo^2^+2Fc^2^)/3'
_refine_ls_weighting_scheme calc
_refine_ls_wR_factor_gt 0.1976
_refine_ls_wR_factor_ref 0.1983
_reflns_number_gt 3258
_reflns_number_total 3496
_reflns_threshold_expression >2sigma(I)
_cod_data_source_file ja7b07160_si_003.cif
_cod_data_source_block 9
_cod_depositor_comments
;
The following automatic conversions were performed:

'_symmetry_cell_setting' value 'Triclinic' changed to 'triclinic'
according to
/home/data/users/saulius/crontab/automatic-downloads/rss-feeds/ACS/lib/dictionaries/cif_core.dic
dictionary named 'cif_core.dic' version 2.4.2 from 2011-04-26.

Automatic conversion script
Id: cif_fix_values 4973 2017-02-22 13:04:09Z antanas 
;
_cod_original_sg_symbol_H-M 'P-1   '
_cod_database_code 4126335

loop_
_symmetry_equiv_pos_as_xyz
'x, y, z'
'-x, -y, -z'

loop_
_atom_site_label
_atom_site_type_symbol
_atom_site_fract_x
_atom_site_fract_y
_atom_site_fract_z
_atom_site_U_iso_or_equiv
_atom_site_adp_type
_atom_site_occupancy
_atom_site_symmetry_multiplicity
_atom_site_calc_flag
_atom_site_refinement_flags
N1 N 1.0025(4) 0.8450(3) 0.7929(2) 0.0149(6) Uani 1 1 d .
C2 C 0.6903(4) 0.7116(3) 0.6952(2) 0.0118(6) Uani 1 1 d .
C20 C 1.0965(4) 0.9302(3) 0.8467(3) 0.0144(6) Uani 1 1 d .
C18 C 0.7449(4) 1.0528(3) 0.5008(3) 0.0170(7) Uani 1 1 d .
H18 H 0.7960 1.0885 0.4293 0.020 Uiso 1 1 calc R
C17 C 0.6573(4) 1.1363(3) 0.5629(3) 0.0169(7) Uani 1 1 d .
H17 H 0.6509 1.2282 0.5336 0.020 Uiso 1 1 calc R
C15 C 0.5880(4) 0.9449(3) 0.7131(3) 0.0157(6) Uani 1 1 d .
H15 H 0.5331 0.9091 0.7837 0.019 Uiso 1 1 calc R
C14 C 0.6790(4) 0.8613(3) 0.6519(3) 0.0119(6) Uani 1 1 d .
C22 C 1.1987(4) 1.1577(3) 0.8342(3) 0.0181(7) Uani 1 1 d .
H22 H 1.2060 1.2473 0.7968 0.022 Uiso 1 1 calc R
C25 C 1.1791(4) 0.8895(3) 0.9467(3) 0.0174(7) Uani 1 1 d .
H25 H 1.1735 0.8000 0.9844 0.021 Uiso 1 1 calc R
C23 C 1.2785(4) 1.1160(3) 0.9333(3) 0.0203(7) Uani 1 1 d .
H23 H 1.3392 1.1780 0.9628 0.024 Uiso 1 1 calc R
C1 C 0.8301(4) 0.6452(3) 0.7961(2) 0.0129(6) Uani 1 1 d .
C13 C 0.9311(4) 0.7373(3) 0.8492(3) 0.0147(6) Uani 1 1 d .
H13 H 0.9418 0.7149 0.9259 0.018 Uiso 1 1 calc R
C21 C 1.1069(4) 1.0654(3) 0.7902(3) 0.0146(6) Uani 1 1 d .
B3 B 0.5988(5) 0.6393(3) 0.8291(3) 0.0145(7) Uani 1 1 d .
H3 H 0.5273 0.6965 0.8855 0.017 Uiso 1 1 calc R
B4 B 0.7420(5) 0.5014(3) 0.8790(3) 0.0162(7) Uani 1 1 d .
H4 H 0.7617 0.4682 0.9686 0.019 Uiso 1 1 calc R
C19 C 0.7567(4) 0.9156(3) 0.5452(3) 0.0145(6) Uani 1 1 d .
H19 H 0.8168 0.8600 0.5034 0.017 Uiso 1 1 calc R
B8 B 0.8283(5) 0.4682(3) 0.6540(3) 0.0170(7) Uani 1 1 d .
H8 H 0.9026 0.4129 0.5971 0.020 Uiso 1 1 calc R
C24 C 1.2696(4) 0.9824(4) 0.9901(3) 0.0209(7) Uani 1 1 d .
H24 H 1.3243 0.9553 1.0571 0.025 Uiso 1 1 calc R
B5 B 0.9224(5) 0.4970(3) 0.7757(3) 0.0165(7) Uani 1 1 d .
H5 H 1.0586 0.4614 0.7985 0.020 Uiso 1 1 calc R
B7 B 0.6843(5) 0.6065(3) 0.6042(3) 0.0150(7) Uani 1 1 d .
H7 H 0.6656 0.6415 0.5147 0.018 Uiso 1 1 calc R
C16 C 0.5790(4) 1.0822(3) 0.6687(3) 0.0172(7) Uani 1 1 d .
H16 H 0.5199 1.1382 0.7105 0.021 Uiso 1 1 calc R
B10 B 0.5345(5) 0.4754(4) 0.8231(3) 0.0173(7) Uani 1 1 d .
H10 H 0.4186 0.4243 0.8760 0.021 Uiso 1 1 calc R
B6 B 0.8910(5) 0.6331(3) 0.6605(3) 0.0142(7) Uani 1 1 d .
H6 H 1.0063 0.6867 0.6088 0.017 Uiso 1 1 calc R
B12 B 0.5873(5) 0.4540(4) 0.6841(3) 0.0171(7) Uani 1 1 d .
H12 H 0.5052 0.3887 0.6467 0.020 Uiso 1 1 calc R
B9 B 0.7359(5) 0.3859(4) 0.7896(3) 0.0186(8) Uani 1 1 d .
H9 H 0.7504 0.2769 0.8204 0.022 Uiso 1 1 calc R
B11 B 0.5035(5) 0.6108(4) 0.7082(3) 0.0151(7) Uani 1 1 d .
H11 H 0.3680 0.6487 0.6861 0.018 Uiso 1 1 calc R
O1 O 1.0275(3) 1.1095(2) 0.69348(19) 0.0210(5) Uani 1 1 d .
H1 H 0.9679 1.0485 0.6800 0.032 Uiso 1 1 calc R

loop_
_atom_site_aniso_label
_atom_site_aniso_U_11
_atom_site_aniso_U_22
_atom_site_aniso_U_33
_atom_site_aniso_U_23
_atom_site_aniso_U_13
_atom_site_aniso_U_12
N1 0.0169(13) 0.0132(13) 0.0148(13) -0.0022(10) -0.0038(10) -0.0002(10)
C2 0.0146(14) 0.0096(14) 0.0112(14) -0.0019(11) -0.0019(11) 0.0004(11)
C20 0.0119(14) 0.0162(15) 0.0160(15) -0.0056(12) -0.0004(11) -0.0008(11)
C18 0.0190(16) 0.0153(15) 0.0147(15) 0.0019(12) -0.0023(12) -0.0033(12)
C17 0.0157(15) 0.0112(14) 0.0233(17) -0.0010(12) -0.0066(13) 0.0012(12)
C15 0.0141(15) 0.0154(15) 0.0168(15) -0.0024(12) 0.0006(12) -0.0003(12)
C14 0.0107(14) 0.0098(14) 0.0150(15) -0.0016(11) -0.0030(11) -0.0015(11)
C22 0.0161(15) 0.0137(15) 0.0237(17) -0.0039(13) 0.0043(13) -0.0021(12)
C25 0.0172(16) 0.0154(15) 0.0184(16) -0.0005(12) -0.0016(12) -0.0011(12)
C23 0.0181(16) 0.0220(17) 0.0233(17) -0.0107(14) 0.0008(13) -0.0062(13)
C1 0.0155(15) 0.0102(14) 0.0121(14) 0.0000(11) -0.0029(11) 0.0011(11)
C13 0.0167(15) 0.0142(15) 0.0142(15) -0.0043(12) -0.0033(12) -0.0006(12)
C21 0.0121(14) 0.0169(15) 0.0138(14) -0.0025(12) 0.0023(11) 0.0017(12)
B3 0.0172(17) 0.0135(16) 0.0117(16) -0.0007(13) 0.0000(13) -0.0020(13)
B4 0.0230(18) 0.0111(16) 0.0128(16) 0.0020(13) -0.0037(14) -0.0035(13)
C19 0.0173(15) 0.0134(15) 0.0132(15) -0.0038(12) -0.0013(12) 0.0010(12)
B8 0.0269(19) 0.0095(16) 0.0152(17) -0.0041(13) -0.0024(14) 0.0010(14)
C24 0.0178(16) 0.0260(18) 0.0201(17) -0.0068(14) -0.0038(13) 0.0000(13)
B5 0.0212(18) 0.0096(16) 0.0183(18) -0.0013(13) -0.0045(14) 0.0023(13)
B7 0.0201(18) 0.0130(16) 0.0133(16) -0.0052(13) -0.0042(13) -0.0002(13)
C16 0.0164(15) 0.0145(15) 0.0214(16) -0.0058(13) -0.0004(12) 0.0030(12)
B10 0.0221(18) 0.0132(16) 0.0159(17) -0.0012(13) -0.0004(14) -0.0063(14)
B6 0.0166(17) 0.0131(16) 0.0134(16) -0.0049(13) 0.0012(13) 0.0012(13)
B12 0.0248(19) 0.0107(16) 0.0160(17) -0.0020(13) -0.0045(14) -0.0047(14)
B9 0.026(2) 0.0105(16) 0.0186(18) -0.0011(14) -0.0050(15) -0.0019(14)
B11 0.0161(17) 0.0143(16) 0.0152(16) -0.0029(13) -0.0031(13) -0.0046(13)
O1 0.0249(13) 0.0178(12) 0.0196(12) -0.0004(9) -0.0065(10) -0.0026(9)

loop_
_atom_type_symbol
_atom_type_description
_atom_type_scat_dispersion_real
_atom_type_scat_dispersion_imag
_atom_type_scat_source
C C 0.0033 0.0016 'International Tables Vol C Tables 4.2.6.8 and 6.1.1.4'
H H 0.0000 0.0000 'International Tables Vol C Tables 4.2.6.8 and 6.1.1.4'
B B 0.0013 0.0007 'International Tables Vol C Tables 4.2.6.8 and 6.1.1.4'
N N 0.0061 0.0033 'International Tables Vol C Tables 4.2.6.8 and 6.1.1.4'
O O 0.0106 0.0060 'International Tables Vol C Tables 4.2.6.8 and 6.1.1.4'

loop_
_geom_angle_atom_site_label_1
_geom_angle_atom_site_label_2
_geom_angle_atom_site_label_3
_geom_angle
C13 N1 C20 120.1(3)
C14 C2 C1 121.0(2)
C14 C2 B7 119.6(2)
C1 C2 B7 109.0(2)
C14 C2 B11 121.4(2)
C1 C2 B11 109.1(2)
B7 C2 B11 62.9(2)
C14 C2 B6 116.9(2)
C1 C2 B6 60.17(18)
B7 C2 B6 61.78(19)
B11 C2 B6 113.2(2)
C14 C2 B3 120.1(2)
C1 C2 B3 60.24(18)
B7 C2 B3 112.9(2)
B11 C2 B3 61.75(19)
B6 C2 B3 111.9(2)
C25 C20 C21 119.5(3)
C25 C20 N1 125.5(3)
C21 C20 N1 115.0(3)
C17 C18 C19 120.2(3)
C18 C17 C16 119.6(3)
C14 C15 C16 119.9(3)
C15 C14 C19 119.5(3)
C15 C14 C2 122.1(3)
C19 C14 C2 118.4(3)
C23 C22 C21 119.7(3)
C24 C25 C20 120.1(3)
C22 C23 C24 120.9(3)
C13 C1 C2 119.1(2)
C13 C1 B4 118.2(3)
C2 C1 B4 111.2(2)
C13 C1 B5 121.3(3)
C2 C1 B5 111.5(2)
B4 C1 B5 62.8(2)
C13 C1 B6 120.1(3)
C2 C1 B6 61.27(18)
B4 C1 B6 114.2(2)
B5 C1 B6 62.6(2)
C13 C1 B3 114.9(3)
C2 C1 B3 61.23(18)
B4 C1 B3 62.4(2)
B5 C1 B3 114.3(2)
B6 C1 B3 113.7(2)
N1 C13 C1 121.9(3)
O1 C21 C22 118.5(3)
O1 C21 C20 121.5(3)
C22 C21 C20 120.0(3)
C1 B3 C2 58.53(18)
C1 B3 B10 104.9(2)
C2 B3 B10 105.4(2)
C1 B3 B11 105.0(2)
C2 B3 B11 58.27(18)
B10 B3 B11 60.3(2)
C1 B3 B4 58.18(19)
C2 B3 B4 105.7(2)
B10 B3 B4 60.2(2)
B11 B3 B4 108.1(2)
C1 B4 B10 105.4(2)
C1 B4 B3 59.46(19)
B10 B4 B3 59.6(2)
C1 B4 B5 58.75(19)
B10 B4 B5 108.7(3)
B3 B4 B5 108.6(2)
C1 B4 B9 105.1(2)
B10 B4 B9 60.9(2)
B3 B4 B9 108.5(3)
B5 B4 B9 59.9(2)
C18 C19 C14 120.2(3)
B6 B8 B5 60.28(19)
B6 B8 B7 59.86(19)
B5 B8 B7 107.8(2)
B6 B8 B9 108.0(2)
B5 B8 B9 59.7(2)
B7 B8 B9 107.6(3)
B6 B8 B12 107.5(2)
B5 B8 B12 107.2(3)
B7 B8 B12 59.7(2)
B9 B8 B12 59.7(2)
C25 C24 C23 119.8(3)
C1 B5 B9 105.1(3)
C1 B5 B4 58.46(19)
B9 B5 B4 60.1(2)
C1 B5 B8 105.2(2)
B9 B5 B8 60.4(2)
B4 B5 B8 108.2(3)
C1 B5 B6 59.15(18)
B9 B5 B6 108.0(3)
B4 B5 B6 107.8(2)
B8 B5 B6 59.65(19)
C2 B7 B6 59.99(19)
C2 B7 B12 105.6(2)
B6 B7 B12 108.1(2)
C2 B7 B8 106.5(2)
B6 B7 B8 59.8(2)
B12 B7 B8 60.5(2)
C2 B7 B11 58.60(19)
B6 B7 B11 108.3(2)
B12 B7 B11 60.0(2)
B8 B7 B11 108.6(2)
C17 C16 C15 120.5(3)
B3 B10 B4 60.2(2)
B3 B10 B11 60.13(19)
B4 B10 B11 108.0(2)
B3 B10 B12 108.1(2)
B4 B10 B12 107.4(3)
B11 B10 B12 60.1(2)
B3 B10 B9 108.1(3)
B4 B10 B9 59.7(2)
B11 B10 B9 107.8(3)
B12 B10 B9 59.6(2)
C1 B6 C2 58.56(17)
C1 B6 B8 104.9(2)
C2 B6 B8 105.6(2)
C1 B6 B7 104.9(2)
C2 B6 B7 58.23(19)
B8 B6 B7 60.4(2)
C1 B6 B5 58.26(19)
C2 B6 B5 105.9(2)
B8 B6 B5 60.1(2)
B7 B6 B5 108.0(2)
B7 B12 B9 107.9(3)
B7 B12 B11 60.2(2)
B9 B12 B11 108.5(3)
B7 B12 B10 107.9(2)
B9 B12 B10 60.7(2)
B11 B12 B10 59.8(2)
B7 B12 B8 59.8(2)
B9 B12 B8 60.0(2)
B11 B12 B8 108.2(2)
B10 B12 B8 108.5(3)
B5 B9 B4 60.0(2)
B5 B9 B12 108.0(2)
B4 B9 B12 107.2(3)
B5 B9 B8 59.9(2)
B4 B9 B8 107.8(2)
B12 B9 B8 60.4(2)
B5 B9 B10 107.6(2)
B4 B9 B10 59.4(2)
B12 B9 B10 59.7(2)
B8 B9 B10 108.0(2)
C2 B11 B3 59.98(19)
C2 B11 B10 106.2(2)
B3 B11 B10 59.6(2)
C2 B11 B12 105.5(2)
B3 B11 B12 107.7(2)
B10 B11 B12 60.1(2)
C2 B11 B7 58.54(19)
B3 B11 B7 108.0(2)
B10 B11 B7 108.0(3)
B12 B11 B7 59.9(2)

loop_
_geom_bond_atom_site_label_1
_geom_bond_atom_site_label_2
_geom_bond_distance
N1 C13 1.264(4)
N1 C20 1.418(4)
C2 C14 1.507(4)
C2 C1 1.695(4)
C2 B7 1.710(4)
C2 B11 1.711(4)
C2 B6 1.742(5)
C2 B3 1.742(4)
C20 C25 1.393(4)
C20 C21 1.403(4)
C18 C17 1.382(5)
C18 C19 1.391(4)
C17 C16 1.385(5)
C15 C14 1.387(4)
C15 C16 1.392(4)
C14 C19 1.393(4)
C22 C23 1.374(5)
C22 C21 1.392(5)
C25 C24 1.386(5)
C23 C24 1.391(5)
C1 C13 1.493(4)
C1 B4 1.702(4)
C1 B5 1.707(5)
C1 B6 1.724(4)
C1 B3 1.725(5)
C21 O1 1.352(4)
B3 B10 1.763(5)
B3 B11 1.773(5)
B3 B4 1.775(5)
B4 B10 1.773(5)
B4 B5 1.776(5)
B4 B9 1.779(5)
B8 B6 1.771(5)
B8 B5 1.778(5)
B8 B7 1.781(5)
B8 B9 1.786(5)
B8 B12 1.793(5)
B5 B9 1.774(5)
B5 B6 1.782(5)
B7 B6 1.773(5)
B7 B12 1.779(5)
B7 B11 1.784(5)
B10 B11 1.775(5)
B10 B12 1.782(5)
B10 B9 1.801(6)
B12 B9 1.781(5)
B12 B11 1.781(5)
